data_4086646
loop_
_publ_author_name
'Behnia, Ava'
'Boyle, Paul D.'
'Blacquiere, Johanna M.'
'Puddephatt, Richard J.'

_publ_section_title
;
 Selective Oxygen Atom Insertion into an Aryl--Palladium Bond
;
_journal_issue 16
_journal_name_full Organometallics
_journal_page_first 2645
_journal_paper_doi 10.1021/acs.organomet.6b00387
_journal_volume 35
_journal_year 2016
_chemical_formula_sum 'C36 H42 N2 O Pd'
_chemical_formula_weight 625.11
_space_group_crystal_system monoclinic
_space_group_IT_number 14
_space_group_name_Hall '-P 2ybc'
_space_group_name_H-M_alt 'P 1 21/c 1'
_symmetry_space_group_name_Hall '-P 2ybc'
_symmetry_space_group_name_H-M 'P 1 21/c 1'
_atom_sites_solution_hydrogens geom
_atom_sites_solution_primary dual
_atom_sites_solution_secondary difmap
_audit_creation_method SHELXL-2014/7
_cell_angle_alpha 90
_cell_angle_beta 95.725(9)
_cell_angle_gamma 90
_cell_formula_units_Z 4
_cell_length_a 9.8813(19)
_cell_length_b 22.647(7)
_cell_length_c 13.939(4)
_cell_measurement_reflns_used 9744
_cell_measurement_temperature 110
_cell_measurement_theta_max 38.52
_cell_measurement_theta_min 3.01
_cell_volume 3103.7(14)
_computing_cell_refinement SAINT
_computing_data_collection Apex2
_computing_data_reduction SAINT
_computing_molecular_graphics NRCVAX
_computing_publication_material cif2tables.py
_computing_structure_refinement SHELXL-2014
_computing_structure_solution SHELXT
_diffrn_ambient_temperature 110
_diffrn_detector 'CCD plate'
_diffrn_detector_type 'Bruker Apex2'
_diffrn_measured_fraction_theta_full 0.997
_diffrn_measured_fraction_theta_max 0.980
_diffrn_measurement_device '\k-geometry diffractometer'
_diffrn_measurement_device_type 'Bruker Kappa Axis Apex2'
_diffrn_measurement_method 'phi and omega scans'
_diffrn_radiation_type MoK\a
_diffrn_radiation_wavelength 0.71073
_diffrn_reflns_av_R_equivalents 0.0595
_diffrn_reflns_av_unetI/netI 0.0463
_diffrn_reflns_Laue_measured_fraction_full 0.997
_diffrn_reflns_Laue_measured_fraction_max 0.980
_diffrn_reflns_limit_h_max 17
_diffrn_reflns_limit_h_min -17
_diffrn_reflns_limit_k_max 40
_diffrn_reflns_limit_k_min -41
_diffrn_reflns_limit_l_max 24
_diffrn_reflns_limit_l_min -25
_diffrn_reflns_number 156470
_diffrn_reflns_point_group_measured_fraction_full 0.997
_diffrn_reflns_point_group_measured_fraction_max 0.980
_diffrn_reflns_theta_full 25.242
_diffrn_reflns_theta_max 40.312
_diffrn_reflns_theta_min 3.208
_diffrn_source 'sealed tube'
_exptl_absorpt_coefficient_mu 0.628
_exptl_absorpt_correction_T_max 0.7479
_exptl_absorpt_correction_T_min 0.6526
_exptl_absorpt_correction_type multi-scan
_exptl_absorpt_process_details SADABS
_exptl_crystal_colour red
_exptl_crystal_density_diffrn 1.338
_exptl_crystal_description prism
_exptl_crystal_F_000 1304
_exptl_crystal_size_max 0.347
_exptl_crystal_size_mid 0.154
_exptl_crystal_size_min 0.069
_refine_diff_density_max 0.871
_refine_diff_density_min -1.226
_refine_diff_density_rms 0.099
_refine_ls_extinction_method none
_refine_ls_goodness_of_fit_ref 1.026
_refine_ls_hydrogen_treatment constr
_refine_ls_matrix_type full
_refine_ls_number_parameters 369
_refine_ls_number_reflns 19217
_refine_ls_number_restraints 0
_refine_ls_restrained_S_all 1.026
_refine_ls_R_factor_all 0.0638
_refine_ls_R_factor_gt 0.0369
_refine_ls_shift/su_max 0.003
_refine_ls_shift/su_mean 0.000
_refine_ls_structure_factor_coef Fsqd
_refine_ls_weighting_details 'w=1/[\s^2^(Fo^2^)+(0.0345P)^2^+1.0579P] where P=(Fo^2^+2Fc^2^)/3'
_refine_ls_weighting_scheme calc
_refine_ls_wR_factor_gt 0.0763
_refine_ls_wR_factor_ref 0.0850
_reflns_Friedel_coverage 0.000
_reflns_number_gt 14041
_reflns_number_total 19217
_reflns_threshold_expression 'I > 2\s(I)'
_cod_data_source_file om6b00387_si_003.cif
_cod_data_source_block complex_3
_cod_depositor_comments 'Adding full bibliography for 4086643--4086646.cif.'
_cod_original_cell_volume 3103.8(13)
_cod_database_code 4086646
_shelx_shelxl_version_number 2014/7
_shelx_space_group_comment
;
The symmetry employed for this shelxl refinement is uniquely defined
by the following loop, which should always be used as a source of
symmetry information in preference to the above space-group names.
They are only intended as comments.
;
_shelx_estimated_absorpt_t_min 0.812
_shelx_estimated_absorpt_t_max 0.958

loop_
_space_group_symop_operation_xyz
'x, y, z'
'-x, y+1/2, -z+1/2'
'-x, -y, -z'
'x, -y-1/2, z-1/2'

loop_
_atom_site_label
_atom_site_type_symbol
_atom_site_fract_x
_atom_site_fract_y
_atom_site_fract_z
_atom_site_U_iso_or_equiv
_atom_site_adp_type
_atom_site_occupancy
_atom_site_site_symmetry_order
_atom_site_calc_flag
_atom_site_refinement_flags_posn
_atom_site_refinement_flags_adp
Pd1 Pd 0.59927(2) 0.33445(2) 0.41881(2) 0.01358(2) Uani 1 1 d . .
O1 O 0.60930(9) 0.33516(4) 0.27694(6) 0.01661(14) Uani 1 1 d . .
N1 N 0.44216(10) 0.26744(4) 0.41602(7) 0.01567(16) Uani 1 1 d . .
N2 N 0.57067(10) 0.32759(4) 0.55976(7) 0.01515(16) Uani 1 1 d . .
C1 C 0.74955(12) 0.39430(5) 0.44168(8) 0.01729(19) Uani 1 1 d . .
H1A H 0.7093 0.4315 0.4632 0.021 Uiso 1 1 calc R U
H1B H 0.8141 0.3800 0.4956 0.021 Uiso 1 1 calc R U
C2 C 0.83109(12) 0.40891(5) 0.35675(8) 0.01692(19) Uani 1 1 d . .
C3 C 0.93072(14) 0.45862(7) 0.39001(10) 0.0266(3) Uani 1 1 d . .
H3A H 0.8795 0.4942 0.4037 0.040 Uiso 1 1 calc R U
H3B H 0.9894 0.4672 0.3390 0.040 Uiso 1 1 calc R U
H3C H 0.9868 0.4462 0.4485 0.040 Uiso 1 1 calc R U
C4 C 0.91552(13) 0.35513(6) 0.33093(10) 0.0232(2) Uani 1 1 d . .
H4A H 0.9690 0.3655 0.2778 0.035 Uiso 1 1 calc R U
H4B H 0.8544 0.3223 0.3112 0.035 Uiso 1 1 calc R U
H4C H 0.9769 0.3434 0.3873 0.035 Uiso 1 1 calc R U
C5 C 0.73672(12) 0.42613(5) 0.26801(8) 0.01601(18) Uani 1 1 d . .
C6 C 0.63319(12) 0.38586(5) 0.23296(8) 0.01567(18) Uani 1 1 d . .
C7 C 0.55397(14) 0.39881(6) 0.14615(9) 0.0229(2) Uani 1 1 d . .
H7 H 0.4856 0.3717 0.1216 0.028 Uiso 1 1 calc R U
C8 C 0.57353(17) 0.45017(6) 0.09574(10) 0.0299(3) Uani 1 1 d . .
H8 H 0.5196 0.4577 0.0367 0.036 Uiso 1 1 calc R U
C9 C 0.67123(16) 0.49060(6) 0.13083(10) 0.0270(3) Uani 1 1 d . .
H9 H 0.6833 0.5264 0.0972 0.032 Uiso 1 1 calc R U
C10 C 0.75179(14) 0.47793(6) 0.21653(9) 0.0210(2) Uani 1 1 d . .
H10 H 0.8191 0.5056 0.2404 0.025 Uiso 1 1 calc R U
C11 C 0.36656(11) 0.23931(5) 0.33580(8) 0.01532(18) Uani 1 1 d . .
C12 C 0.28007(12) 0.27510(6) 0.27409(8) 0.0179(2) Uani 1 1 d . .
C13 C 0.19912(12) 0.24768(6) 0.19918(9) 0.0210(2) Uani 1 1 d . .
H13 H 0.1384 0.2709 0.1577 0.025 Uiso 1 1 calc R U
C14 C 0.20538(13) 0.18685(6) 0.18376(9) 0.0216(2) Uani 1 1 d . .
C15 C 0.29738(13) 0.15363(6) 0.24302(8) 0.0202(2) Uani 1 1 d . .
H15 H 0.3041 0.1124 0.2315 0.024 Uiso 1 1 calc R U
C16 C 0.38053(12) 0.17889(5) 0.31928(8) 0.01690(19) Uani 1 1 d . .
C17 C 0.27123(14) 0.34058(6) 0.28995(11) 0.0243(2) Uani 1 1 d . .
H17A H 0.2378 0.3481 0.3527 0.036 Uiso 1 1 calc R U
H17B H 0.2085 0.3581 0.2388 0.036 Uiso 1 1 calc R U
H17C H 0.3616 0.3582 0.2887 0.036 Uiso 1 1 calc R U
C18 C 0.11519(16) 0.15830(8) 0.10288(11) 0.0334(3) Uani 1 1 d . .
H18A H 0.1685 0.1501 0.0488 0.050 Uiso 1 1 calc R U
H18B H 0.0402 0.1850 0.0816 0.050 Uiso 1 1 calc R U
H18C H 0.0784 0.1213 0.1258 0.050 Uiso 1 1 calc R U
C19 C 0.48221(14) 0.14160(6) 0.37957(9) 0.0226(2) Uani 1 1 d . .
H19A H 0.4470 0.1324 0.4411 0.034 Uiso 1 1 calc R U
H19B H 0.5681 0.1633 0.3916 0.034 Uiso 1 1 calc R U
H19C H 0.4979 0.1048 0.3452 0.034 Uiso 1 1 calc R U
C20 C 0.42369(12) 0.25103(5) 0.50204(8) 0.01767(19) Uani 1 1 d . .
H20 H 0.3663 0.2186 0.5133 0.021 Uiso 1 1 calc R U
C21 C 0.49460(12) 0.28432(5) 0.58186(8) 0.01703(19) Uani 1 1 d . .
H21 H 0.4851 0.2745 0.6471 0.020 Uiso 1 1 calc R U
C22 C 0.62379(12) 0.36794(5) 0.63359(8) 0.01557(18) Uani 1 1 d . .
C23 C 0.56251(13) 0.42366(5) 0.63439(8) 0.0182(2) Uani 1 1 d . .
C24 C 0.61726(14) 0.46463(6) 0.70190(9) 0.0219(2) Uani 1 1 d . .
H24 H 0.5765 0.5025 0.7043 0.026 Uiso 1 1 calc R U
C25 C 0.73074(15) 0.45128(6) 0.76615(9) 0.0232(2) Uani 1 1 d . .
C26 C 0.78821(14) 0.39525(6) 0.76299(9) 0.0212(2) Uani 1 1 d . .
H26 H 0.8654 0.3860 0.8065 0.025 Uiso 1 1 calc R U
C27 C 0.73565(12) 0.35240(5) 0.69776(8) 0.01754(19) Uani 1 1 d . .
C28 C 0.43983(14) 0.43843(6) 0.56566(9) 0.0231(2) Uani 1 1 d . .
H28A H 0.4030 0.4767 0.5831 0.035 Uiso 1 1 calc R U
H28B H 0.3704 0.4078 0.5693 0.035 Uiso 1 1 calc R U
H28C H 0.4662 0.4404 0.4998 0.035 Uiso 1 1 calc R U
C29 C 0.78873(18) 0.49617(7) 0.83885(11) 0.0344(3) Uani 1 1 d . .
H29A H 0.7923 0.4793 0.9038 0.052 Uiso 1 1 calc R U
H29B H 0.7309 0.5314 0.8352 0.052 Uiso 1 1 calc R U
H29C H 0.8807 0.5070 0.8249 0.052 Uiso 1 1 calc R U
C30 C 0.79684(14) 0.29164(6) 0.69658(10) 0.0233(2) Uani 1 1 d . .
H30A H 0.8856 0.2916 0.7349 0.035 Uiso 1 1 calc R U
H30B H 0.8084 0.2804 0.6300 0.035 Uiso 1 1 calc R U
H30C H 0.7364 0.2633 0.7241 0.035 Uiso 1 1 calc R U
C1S C 0.02508(16) 0.20220(7) 0.43243(10) 0.0301(3) Uani 1 1 d . .
H1S H 0.0620 0.2314 0.3936 0.036 Uiso 1 1 calc R U
C2S C -0.09777(17) 0.21213(7) 0.46916(11) 0.0323(3) Uani 1 1 d . .
H2S H -0.1454 0.2481 0.4554 0.039 Uiso 1 1 calc R U
C3S C -0.15116(18) 0.16995(8) 0.52567(13) 0.0384(4) Uani 1 1 d . .
H3S H -0.2356 0.1769 0.5509 0.046 Uiso 1 1 calc R U
C4S C -0.0828(2) 0.11792(9) 0.54575(12) 0.0426(4) Uani 1 1 d . .
H4S H -0.1197 0.0890 0.5850 0.051 Uiso 1 1 calc R U
C5S C 0.0400(2) 0.10775(8) 0.50858(13) 0.0420(4) Uani 1 1 d . .
H5S H 0.0873 0.0717 0.5220 0.050 Uiso 1 1 calc R U
C6S C 0.09378(16) 0.15021(9) 0.45193(12) 0.0344(3) Uani 1 1 d . .
H6S H 0.1781 0.1434 0.4266 0.041 Uiso 1 1 calc R U

loop_
_atom_site_aniso_label
_atom_site_aniso_U_11
_atom_site_aniso_U_22
_atom_site_aniso_U_33
_atom_site_aniso_U_23
_atom_site_aniso_U_13
_atom_site_aniso_U_12
Pd1 0.01427(3) 0.01638(4) 0.00978(3) -0.00014(3) -0.00021(2) -0.00178(3)
O1 0.0201(4) 0.0191(4) 0.0104(3) 0.0002(3) 0.0004(3) -0.0024(3)
N1 0.0155(4) 0.0177(4) 0.0135(4) -0.0016(3) 0.0002(3) -0.0016(3)
N2 0.0171(4) 0.0171(4) 0.0111(4) -0.0015(3) 0.0004(3) -0.0001(3)
C1 0.0176(5) 0.0211(5) 0.0127(4) -0.0001(4) -0.0009(4) -0.0038(4)
C2 0.0153(4) 0.0213(5) 0.0138(4) 0.0019(4) -0.0005(3) -0.0026(4)
C3 0.0248(6) 0.0313(7) 0.0228(6) 0.0029(5) -0.0026(5) -0.0125(5)
C4 0.0175(5) 0.0291(6) 0.0224(6) 0.0027(5) 0.0000(4) 0.0045(4)
C5 0.0178(5) 0.0180(5) 0.0122(4) 0.0005(3) 0.0014(3) 0.0015(4)
C6 0.0178(5) 0.0178(5) 0.0111(4) -0.0005(3) -0.0002(3) 0.0030(4)
C7 0.0281(6) 0.0225(6) 0.0164(5) 0.0001(4) -0.0068(4) 0.0014(5)
C8 0.0436(8) 0.0248(6) 0.0189(6) 0.0036(5) -0.0090(5) 0.0060(6)
C9 0.0417(8) 0.0182(5) 0.0201(5) 0.0051(4) -0.0014(5) 0.0044(5)
C10 0.0273(6) 0.0187(5) 0.0170(5) 0.0006(4) 0.0023(4) 0.0001(4)
C11 0.0141(4) 0.0199(5) 0.0120(4) -0.0016(3) 0.0011(3) -0.0038(4)
C12 0.0139(4) 0.0232(5) 0.0167(5) 0.0005(4) 0.0013(4) 0.0002(4)
C13 0.0158(5) 0.0300(6) 0.0169(5) 0.0000(4) -0.0003(4) 0.0005(4)
C14 0.0177(5) 0.0316(6) 0.0151(5) -0.0048(4) -0.0011(4) -0.0030(4)
C15 0.0248(6) 0.0221(5) 0.0135(5) -0.0032(4) 0.0002(4) -0.0049(4)
C16 0.0193(5) 0.0193(5) 0.0119(4) 0.0001(3) 0.0010(4) -0.0033(4)
C17 0.0181(5) 0.0247(6) 0.0295(6) 0.0002(5) -0.0002(5) 0.0028(4)
C18 0.0280(7) 0.0442(9) 0.0257(7) -0.0127(6) -0.0091(5) -0.0008(6)
C19 0.0303(6) 0.0201(5) 0.0166(5) -0.0002(4) -0.0022(4) 0.0015(5)
C20 0.0197(5) 0.0199(5) 0.0136(4) -0.0015(4) 0.0023(4) -0.0042(4)
C21 0.0202(5) 0.0194(5) 0.0117(4) -0.0015(4) 0.0026(4) -0.0022(4)
C22 0.0196(5) 0.0160(5) 0.0110(4) -0.0013(3) 0.0009(3) -0.0021(4)
C23 0.0222(5) 0.0176(5) 0.0147(4) 0.0007(4) 0.0019(4) 0.0002(4)
C24 0.0298(6) 0.0159(5) 0.0200(5) -0.0020(4) 0.0019(4) 0.0006(4)
C25 0.0309(6) 0.0203(5) 0.0180(5) -0.0041(4) 0.0001(4) -0.0046(5)
C26 0.0245(6) 0.0222(5) 0.0160(5) -0.0016(4) -0.0029(4) -0.0027(4)
C27 0.0205(5) 0.0185(5) 0.0133(4) -0.0009(4) -0.0002(4) -0.0009(4)
C28 0.0254(6) 0.0227(6) 0.0207(5) 0.0031(4) -0.0007(4) 0.0036(5)
C29 0.0448(9) 0.0265(7) 0.0300(7) -0.0111(6) -0.0055(6) -0.0064(6)
C30 0.0247(6) 0.0210(6) 0.0231(6) -0.0016(4) -0.0031(4) 0.0033(4)
C1S 0.0352(7) 0.0351(8) 0.0198(6) 0.0038(5) 0.0025(5) -0.0118(6)
C2S 0.0379(8) 0.0303(7) 0.0282(7) -0.0050(6) 0.0004(6) -0.0016(6)
C3S 0.0350(8) 0.0497(10) 0.0329(8) -0.0127(7) 0.0150(7) -0.0136(7)
C4S 0.0614(12) 0.0435(10) 0.0241(7) 0.0069(6) 0.0107(7) -0.0205(8)
C5S 0.0502(10) 0.0408(9) 0.0325(8) 0.0116(7) -0.0075(7) 0.0063(8)
C6S 0.0231(6) 0.0511(10) 0.0287(7) 0.0018(7) 0.0016(5) -0.0010(6)

loop_
_atom_type_symbol
_atom_type_description
_atom_type_scat_dispersion_real
_atom_type_scat_dispersion_imag
_atom_type_scat_source
C C 0.0033 0.0016 'International Tables Vol C Tables 4.2.6.8 and 6.1.1.4'
H H 0.0000 0.0000 'International Tables Vol C Tables 4.2.6.8 and 6.1.1.4'
N N 0.0061 0.0033 'International Tables Vol C Tables 4.2.6.8 and 6.1.1.4'
O O 0.0106 0.0060 'International Tables Vol C Tables 4.2.6.8 and 6.1.1.4'
Pd Pd -0.9988 1.0072 'International Tables Vol C Tables 4.2.6.8 and 6.1.1.4'

loop_
_geom_angle_atom_site_label_1
_geom_angle_atom_site_label_2
_geom_angle_atom_site_label_3
_geom_angle
O1 Pd1 C1 92.45(4)
O1 Pd1 N2 173.48(4)
C1 Pd1 N2 94.04(4)
O1 Pd1 N1 95.41(4)
C1 Pd1 N1 171.84(4)
N2 Pd1 N1 78.12(4)
C6 O1 Pd1 119.50(7)
C20 N1 C11 119.25(10)
C20 N1 Pd1 110.70(8)
C11 N1 Pd1 129.99(7)
C21 N2 C22 119.47(10)
C21 N2 Pd1 115.60(8)
C22 N2 Pd1 124.88(8)
C2 C1 Pd1 117.35(8)
C2 C1 H1A 108.0
Pd1 C1 H1A 108.0
C2 C1 H1B 108.0
Pd1 C1 H1B 108.0
H1A C1 H1B 107.2
C5 C2 C1 110.85(9)
C5 C2 C3 112.30(10)
C1 C2 C3 107.19(10)
C5 C2 C4 108.35(10)
C1 C2 C4 110.41(10)
C3 C2 C4 107.72(11)
C2 C3 H3A 109.5
C2 C3 H3B 109.5
H3A C3 H3B 109.5
C2 C3 H3C 109.5
H3A C3 H3C 109.5
H3B C3 H3C 109.5
C2 C4 H4A 109.5
C2 C4 H4B 109.5
H4A C4 H4B 109.5
C2 C4 H4C 109.5
H4A C4 H4C 109.5
H4B C4 H4C 109.5
C10 C5 C6 118.33(11)
C10 C5 C2 123.11(11)
C6 C5 C2 118.46(10)
O1 C6 C7 117.82(11)
O1 C6 C5 123.30(10)
C7 C6 C5 118.85(11)
C8 C7 C6 121.28(12)
C8 C7 H7 119.4
C6 C7 H7 119.4
C7 C8 C9 120.33(12)
C7 C8 H8 119.8
C9 C8 H8 119.8
C8 C9 C10 118.94(12)
C8 C9 H9 120.5
C10 C9 H9 120.5
C5 C10 C9 122.21(12)
C5 C10 H10 118.9
C9 C10 H10 118.9
C16 C11 C12 121.84(10)
C16 C11 N1 120.82(10)
C12 C11 N1 117.33(10)
C13 C12 C11 117.94(12)
C13 C12 C17 120.77(11)
C11 C12 C17 121.26(11)
C12 C13 C14 121.54(12)
C12 C13 H13 119.2
C14 C13 H13 119.2
C15 C14 C13 118.66(11)
C15 C14 C18 120.99(13)
C13 C14 C18 120.34(12)
C14 C15 C16 122.06(12)
C14 C15 H15 119.0
C16 C15 H15 119.0
C11 C16 C15 117.74(11)
C11 C16 C19 121.98(10)
C15 C16 C19 120.27(11)
C12 C17 H17A 109.5
C12 C17 H17B 109.5
H17A C17 H17B 109.5
C12 C17 H17C 109.5
H17A C17 H17C 109.5
H17B C17 H17C 109.5
C14 C18 H18A 109.5
C14 C18 H18B 109.5
H18A C18 H18B 109.5
C14 C18 H18C 109.5
H18A C18 H18C 109.5
H18B C18 H18C 109.5
C16 C19 H19A 109.5
C16 C19 H19B 109.5
H19A C19 H19B 109.5
C16 C19 H19C 109.5
H19A C19 H19C 109.5
H19B C19 H19C 109.5
N1 C20 C21 117.29(11)
N1 C20 H20 121.4
C21 C20 H20 121.4
N2 C21 C20 117.11(10)
N2 C21 H21 121.4
C20 C21 H21 121.4
C27 C22 C23 122.51(10)
C27 C22 N2 120.56(10)
C23 C22 N2 116.86(10)
C24 C23 C22 117.84(11)
C24 C23 C28 121.07(11)
C22 C23 C28 121.09(11)
C23 C24 C25 121.48(12)
C23 C24 H24 119.3
C25 C24 H24 119.3
C26 C25 C24 118.74(11)
C26 C25 C29 120.45(13)
C24 C25 C29 120.80(13)
C25 C26 C27 121.89(12)
C25 C26 H26 119.1
C27 C26 H26 119.1
C26 C27 C22 117.53(11)
C26 C27 C30 121.33(11)
C22 C27 C30 121.14(11)
C23 C28 H28A 109.5
C23 C28 H28B 109.5
H28A C28 H28B 109.5
C23 C28 H28C 109.5
H28A C28 H28C 109.5
H28B C28 H28C 109.5
C25 C29 H29A 109.5
C25 C29 H29B 109.5
H29A C29 H29B 109.5
C25 C29 H29C 109.5
H29A C29 H29C 109.5
H29B C29 H29C 109.5
C27 C30 H30A 109.5
C27 C30 H30B 109.5
H30A C30 H30B 109.5
C27 C30 H30C 109.5
H30A C30 H30C 109.5
H30B C30 H30C 109.5
C6S C1S C2S 120.10(14)
C6S C1S H1S 119.9
C2S C1S H1S 119.9
C3S C2S C1S 120.00(16)
C3S C2S H2S 120.0
C1S C2S H2S 120.0
C4S C3S C2S 120.23(16)
C4S C3S H3S 119.9
C2S C3S H3S 119.9
C3S C4S C5S 119.86(15)
C3S C4S H4S 120.1
C5S C4S H4S 120.1
C6S C5S C4S 119.88(17)
C6S C5S H5S 120.1
C4S C5S H5S 120.1
C1S C6S C5S 119.93(16)
C1S C6S H6S 120.0
C5S C6S H6S 120.0

loop_
_geom_bond_atom_site_label_1
_geom_bond_atom_site_label_2
_geom_bond_distance
Pd1 O1 1.9900(10)
Pd1 C1 2.0124(12)
Pd1 N2 2.0187(11)
Pd1 N1 2.1685(10)
O1 C6 1.3339(14)
N1 C20 1.2856(15)
N1 C11 1.4309(14)
N2 C21 1.2907(15)
N2 C22 1.4358(14)
C1 C2 1.5331(16)
C1 H1A 0.9900
C1 H1B 0.9900
C2 C5 1.5237(16)
C2 C3 1.5363(17)
C2 C4 1.5392(18)
C3 H3A 0.9800
C3 H3B 0.9800
C3 H3C 0.9800
C4 H4A 0.9800
C4 H4B 0.9800
C4 H4C 0.9800
C5 C10 1.3909(17)
C5 C6 1.4202(17)
C6 C7 1.4049(16)
C7 C8 1.382(2)
C7 H7 0.9500
C8 C9 1.384(2)
C8 H8 0.9500
C9 C10 1.3976(19)
C9 H9 0.9500
C10 H10 0.9500
C11 C16 1.3969(17)
C11 C12 1.4074(16)
C12 C13 1.3961(17)
C12 C17 1.5031(18)
C13 C14 1.397(2)
C13 H13 0.9500
C14 C15 1.3874(19)
C14 C18 1.5109(18)
C15 C16 1.3993(16)
C15 H15 0.9500
C16 C19 1.5035(18)
C17 H17A 0.9800
C17 H17B 0.9800
C17 H17C 0.9800
C18 H18A 0.9800
C18 H18B 0.9800
C18 H18C 0.9800
C19 H19A 0.9800
C19 H19B 0.9800
C19 H19C 0.9800
C20 C21 1.4635(16)
C20 H20 0.9500
C21 H21 0.9500
C22 C27 1.3959(16)
C22 C23 1.4003(17)
C23 C24 1.3920(17)
C23 C28 1.5058(18)
C24 C25 1.3966(19)
C24 H24 0.9500
C25 C26 1.3927(19)
C25 C29 1.5077(19)
C26 C27 1.3943(17)
C26 H26 0.9500
C27 C30 1.5039(18)
C28 H28A 0.9800
C28 H28B 0.9800
C28 H28C 0.9800
C29 H29A 0.9800
C29 H29B 0.9800
C29 H29C 0.9800
C30 H30A 0.9800
C30 H30B 0.9800
C30 H30C 0.9800
C1S C6S 1.373(2)
C1S C2S 1.382(2)
C1S H1S 0.9500
C2S C3S 1.376(2)
C2S H2S 0.9500
C3S C4S 1.373(3)
C3S H3S 0.9500
C4S C5S 1.386(3)
C4S H4S 0.9500
C5S C6S 1.383(3)
C5S H5S 0.9500
C6S H6S 0.9500

loop_
_geom_torsion_atom_site_label_1
_geom_torsion_atom_site_label_2
_geom_torsion_atom_site_label_3
_geom_torsion_atom_site_label_4
_geom_torsion
Pd1 C1 C2 C5 52.80(12)
Pd1 C1 C2 C3 175.67(9)
Pd1 C1 C2 C4 -67.27(11)
C1 C2 C5 C10 127.60(12)
C3 C2 C5 C10 7.73(17)
C4 C2 C5 C10 -111.12(13)
C1 C2 C5 C6 -56.07(14)
C3 C2 C5 C6 -175.94(11)
C4 C2 C5 C6 65.21(13)
Pd1 O1 C6 C7 -135.51(10)
Pd1 O1 C6 C5 46.43(14)
C10 C5 C6 O1 -179.54(11)
C2 C5 C6 O1 3.95(17)
C10 C5 C6 C7 2.41(17)
C2 C5 C6 C7 -174.10(11)
O1 C6 C7 C8 -179.31(13)
C5 C6 C7 C8 -1.15(19)
C6 C7 C8 C9 -0.9(2)
C7 C8 C9 C10 1.6(2)
C6 C5 C10 C9 -1.74(19)
C2 C5 C10 C9 174.60(12)
C8 C9 C10 C5 -0.3(2)
C20 N1 C11 C16 -61.80(15)
Pd1 N1 C11 C16 114.89(11)
C20 N1 C11 C12 119.20(13)
Pd1 N1 C11 C12 -64.12(14)
C16 C11 C12 C13 5.06(17)
N1 C11 C12 C13 -175.94(10)
C16 C11 C12 C17 -176.94(11)
N1 C11 C12 C17 2.05(16)
C11 C12 C13 C14 -1.58(18)
C17 C12 C13 C14 -179.59(12)
C12 C13 C14 C15 -1.88(19)
C12 C13 C14 C18 179.21(13)
C13 C14 C15 C16 2.07(19)
C18 C14 C15 C16 -179.02(13)
C12 C11 C16 C15 -4.88(17)
N1 C11 C16 C15 176.16(11)
C12 C11 C16 C19 174.24(11)
N1 C11 C16 C19 -4.72(17)
C14 C15 C16 C11 1.23(18)
C14 C15 C16 C19 -177.91(12)
C11 N1 C20 C21 -175.00(10)
Pd1 N1 C20 C21 7.71(14)
C22 N2 C21 C20 169.35(10)
Pd1 N2 C21 C20 -8.33(14)
N1 C20 C21 N2 -0.17(17)
C21 N2 C22 C27 78.33(15)
Pd1 N2 C22 C27 -104.22(11)
C21 N2 C22 C23 -104.73(13)
Pd1 N2 C22 C23 72.72(13)
C27 C22 C23 C24 0.41(18)
N2 C22 C23 C24 -176.47(11)
C27 C22 C23 C28 -178.50(11)
N2 C22 C23 C28 4.62(17)
C22 C23 C24 C25 0.87(19)
C28 C23 C24 C25 179.78(12)
C23 C24 C25 C26 -1.1(2)
C23 C24 C25 C29 -179.99(13)
C24 C25 C26 C27 0.0(2)
C29 C25 C26 C27 178.90(13)
C25 C26 C27 C22 1.23(19)
C25 C26 C27 C30 -178.64(12)
C23 C22 C27 C26 -1.43(18)
N2 C22 C27 C26 175.34(11)
C23 C22 C27 C30 178.45(12)
N2 C22 C27 C30 -4.79(17)
C6S C1S C2S C3S 0.2(2)
C1S C2S C3S C4S 0.0(3)
C2S C3S C4S C5S -0.3(3)
C3S C4S C5S C6S 0.4(3)
C2S C1S C6S C5S -0.1(2)
C4S C5S C6S C1S -0.2(3)
